data_1518849
loop_
_publ_author_name
'Miguel Cortijo'
'Patricia Delgado-Martinez'
'Rodrigo Gonzalez-Prieto'
'Santiago Herrero'
'Reyes Jimenez-Aparicio'
'Josefina Perles'
'Jose L. Priego'
'M.R. Torres'

_publ_section_title
;
 Microwave and solvothermal methods for the synthesis of nickel and
 ruthenium complexes with 9-anthracene carboxylate ligand
;
_journal_name_full 'Inorganica Chimica Acta'
_journal_page_first 176
_journal_page_last 185
_journal_volume 424
_journal_year 2015
_chemical_formula_sum 'C44 H44 N2 Ni O8'
_chemical_formula_weight 787.52
_space_group_IT_number 14
_symmetry_cell_setting monoclinic
_symmetry_space_group_name_Hall '-P 2ybc'
_symmetry_space_group_name_H-M 'P 1 21/c 1'
_atom_sites_solution_hydrogens geom
_atom_sites_solution_primary direct
_atom_sites_solution_secondary difmap
_cell_angle_alpha 90.00
_cell_angle_beta 93.455(2)
_cell_angle_gamma 90.00
_cell_formula_units_Z 4
_cell_length_a 8.2501(8)
_cell_length_b 15.5220(14)
_cell_length_c 31.598(3)
_cell_measurement_temperature 293(2)
_cell_volume 4039.0(7)
_computing_structure_refinement 'SHELXL-97 (Sheldrick, 1997)'
_diffrn_ambient_temperature 293(2)
_diffrn_measured_fraction_theta_full 0.998
_diffrn_measured_fraction_theta_max 0.998
_diffrn_radiation_monochromator graphite
_diffrn_radiation_source 'fine-focus sealed tube'
_diffrn_radiation_type MoK\a
_diffrn_radiation_wavelength 0.71073
_diffrn_reflns_av_R_equivalents 0.0735
_diffrn_reflns_av_sigmaI/netI 0.0791
_diffrn_reflns_limit_h_max 10
_diffrn_reflns_limit_h_min -10
_diffrn_reflns_limit_k_max 17
_diffrn_reflns_limit_k_min -19
_diffrn_reflns_limit_l_max 37
_diffrn_reflns_limit_l_min -40
_diffrn_reflns_number 35411
_diffrn_reflns_theta_full 27.00
_diffrn_reflns_theta_max 27.00
_diffrn_reflns_theta_min 1.29
_exptl_absorpt_coefficient_mu 0.535
_exptl_crystal_density_diffrn 1.295
_exptl_crystal_density_method 'not measured'
_exptl_crystal_F_000 1656
_refine_diff_density_max 0.346
_refine_diff_density_min -0.273
_refine_diff_density_rms 0.057
_refine_ls_extinction_method none
_refine_ls_goodness_of_fit_ref 1.042
_refine_ls_hydrogen_treatment mixed
_refine_ls_matrix_type full
_refine_ls_number_parameters 512
_refine_ls_number_reflns 8819
_refine_ls_number_restraints 4
_refine_ls_restrained_S_all 1.042
_refine_ls_R_factor_all 0.1472
_refine_ls_R_factor_gt 0.0528
_refine_ls_shift/su_max 0.000
_refine_ls_shift/su_mean 0.000
_refine_ls_structure_factor_coef Fsqd
_refine_ls_weighting_details 'calc w=1/[\s^2^(Fo^2^)+(0.0546P)^2^+2.4792P] where P=(Fo^2^+2Fc^2^)/3'
_refine_ls_weighting_scheme calc
_refine_ls_wR_factor_gt 0.1178
_refine_ls_wR_factor_ref 0.1677
_reflns_number_gt 4082
_reflns_number_total 8819
_reflns_threshold_expression >2sigma(I)
_cod_data_source_file ICA-2015-424176-185-2.cif
_cod_data_source_block sad
_cod_depositor_comments
;
The following automatic conversions were performed:

'_symmetry_cell_setting' value 'Monoclinic' changed to 'monoclinic'
according to the built-in table from CIF Core dictionary named
'cif_core.dic' version 2.4.1 from 2010-06-29.

Automatic conversion script
Id: cif_fix_values 2827 2014-09-09 07:05:25Z andrius 
;
_cod_original_sg_symbol_H-M P2(1)/c
_cod_database_code 1518849

loop_
_symmetry_equiv_pos_as_xyz
'x, y, z'
'-x, y+1/2, -z+1/2'
'-x, -y, -z'
'x, -y-1/2, z-1/2'

loop_
_atom_site_label
_atom_site_type_symbol
_atom_site_fract_x
_atom_site_fract_y
_atom_site_fract_z
_atom_site_U_iso_or_equiv
_atom_site_adp_type
_atom_site_occupancy
_atom_site_symmetry_multiplicity
_atom_site_calc_flag
_atom_site_refinement_flags
O1H O 0.8884(4) 0.7798(2) 0.34104(9) 0.0922(12) Uani 1 1 d .
H1H H 0.7897 0.7851 0.3372 0.138 Uiso 1 1 calc R
O1G O 0.6063(4) 0.7817(3) 0.15837(11) 0.1274(18) Uani 1 1 d .
H1G H 0.6982 0.7615 0.1593 0.191 Uiso 1 1 calc R
C1H C 0.9332(7) 0.7899(4) 0.38420(16) 0.0891(16) Uani 1 1 d .
H1H1 H 1.0497 0.7821 0.3884 0.107 Uiso 1 1 calc R
H1H2 H 0.8814 0.7451 0.4000 0.107 Uiso 1 1 calc R
C1G C 0.5507(8) 0.7923(5) 0.1166(2) 0.132(3) Uani 1 1 d .
H1G1 H 0.4444 0.8191 0.1160 0.158 Uiso 1 1 calc R
H1G2 H 0.6230 0.8317 0.1031 0.158 Uiso 1 1 calc R
C2H C 0.8908(9) 0.8724(4) 0.40120(19) 0.130(2) Uani 1 1 d .
H2H1 H 0.9251 0.8747 0.4308 0.194 Uiso 1 1 calc R
H2H2 H 0.7753 0.8802 0.3979 0.194 Uiso 1 1 calc R
H2H3 H 0.9438 0.9172 0.3863 0.194 Uiso 1 1 calc R
C2G C 0.5397(16) 0.7216(8) 0.0944(3) 0.316(10) Uani 1 1 d .
H2G1 H 0.4994 0.7348 0.0660 0.474 Uiso 1 1 calc R
H2G2 H 0.4666 0.6825 0.1070 0.474 Uiso 1 1 calc R
H2G3 H 0.6450 0.6955 0.0938 0.474 Uiso 1 1 calc R
H2D H -0.043(5) 0.778(3) 0.2461(10) 0.098(19) Uiso 1 1 d D
H2C H 0.537(5) 0.787(3) 0.2529(11) 0.078(16) Uiso 1 1 d D
H1D H -0.023(6) 0.767(3) 0.2886(8) 0.13(2) Uiso 1 1 d D
H1C H 0.512(6) 0.800(3) 0.2110(15) 0.092(19) Uiso 1 1 d .
Ni1 Ni 0.24589(6) 0.78353(3) 0.248712(14) 0.04198(16) Uani 1 1 d .
N1B N 0.2800(4) 0.6521(2) 0.23432(10) 0.0509(8) Uani 1 1 d .
O1C O 0.4794(3) 0.8119(2) 0.23317(10) 0.0553(8) Uani 1 1 d D
O1D O 0.0147(3) 0.7531(2) 0.26528(9) 0.0521(7) Uani 1 1 d D
O1E O 0.1718(3) 0.80741(17) 0.18574(7) 0.0500(7) Uani 1 1 d .
O1F O 0.3165(3) 0.76155(17) 0.31184(7) 0.0501(7) Uani 1 1 d .
N1A N 0.2137(4) 0.9152(2) 0.26195(10) 0.0488(8) Uani 1 1 d .
O2E O -0.0958(3) 0.8157(2) 0.19105(8) 0.0716(9) Uani 1 1 d .
O2F O 0.5850(3) 0.7539(2) 0.30943(8) 0.0696(9) Uani 1 1 d .
C1F C 0.4567(5) 0.7532(3) 0.32889(11) 0.0480(9) Uani 1 1 d .
C1E C 0.0297(5) 0.8191(3) 0.17053(11) 0.0466(9) Uani 1 1 d .
C15E C -0.0381(4) 0.9199(3) 0.10968(12) 0.0510(10) Uani 1 1 d .
C2E C 0.0043(4) 0.8371(3) 0.12351(11) 0.0481(10) Uani 1 1 d .
C3F C 0.5241(5) 0.6617(3) 0.39389(12) 0.0588(12) Uani 1 1 d .
C2F C 0.4721(5) 0.7409(3) 0.37642(12) 0.0522(10) Uani 1 1 d .
C3E C 0.0128(5) 0.7698(3) 0.09458(13) 0.0607(12) Uani 1 1 d .
C2A C 0.2550(6) 1.0638(3) 0.24649(16) 0.0788(14) Uani 1 1 d .
H2A H 0.2927 1.1051 0.2281 0.095 Uiso 1 1 calc R
C15F C 0.4366(5) 0.8109(3) 0.40240(13) 0.0625(12) Uani 1 1 d .
C5A C 0.1434(5) 0.9410(3) 0.29685(13) 0.0586(11) Uani 1 1 d .
H5A H 0.1028 0.8992 0.3144 0.070 Uiso 1 1 calc R
C4B C 0.2667(6) 0.5041(3) 0.25326(17) 0.0756(14) Uani 1 1 d .
H4B H 0.2452 0.4626 0.2734 0.091 Uiso 1 1 calc R
C1A C 0.2687(5) 0.9773(3) 0.23736(13) 0.0627(12) Uani 1 1 d .
H1A H 0.3187 0.9615 0.2129 0.075 Uiso 1 1 calc R
C8F C 0.5394(6) 0.6524(4) 0.43898(15) 0.0745(14) Uani 1 1 d .
C10E C -0.0757(5) 0.9357(3) 0.06539(13) 0.0613(12) Uani 1 1 d .
C1B C 0.3335(5) 0.6277(3) 0.19751(13) 0.0615(12) Uani 1 1 d .
H1B H 0.3592 0.6701 0.1782 0.074 Uiso 1 1 calc R
C5B C 0.2462(5) 0.5894(3) 0.26198(13) 0.0607(12) Uani 1 1 d .
H5B H 0.2075 0.6048 0.2880 0.073 Uiso 1 1 calc R
C4F C 0.5599(6) 0.5892(3) 0.36862(15) 0.0754(14) Uani 1 1 d .
H4F H 0.5478 0.5933 0.3392 0.090 Uiso 1 1 calc R
C3B C 0.3189(6) 0.4799(3) 0.21487(18) 0.0817(15) Uani 1 1 d .
H3B H 0.3313 0.4220 0.2082 0.098 Uiso 1 1 calc R
C8E C -0.0239(6) 0.7856(4) 0.05004(14) 0.0766(14) Uani 1 1 d .
C2B C 0.3529(6) 0.5434(3) 0.18631(16) 0.0754(14) Uani 1 1 d .
H2B H 0.3885 0.5292 0.1598 0.090 Uiso 1 1 calc R
C14E C -0.0455(5) 0.9915(3) 0.13768(14) 0.0643(12) Uani 1 1 d .
H14E H -0.0204 0.9833 0.1665 0.077 Uiso 1 1 calc R
C9E C -0.0673(6) 0.8685(4) 0.03736(14) 0.0795(15) Uani 1 1 d .
H9E H -0.0916 0.8790 0.0087 0.095 Uiso 1 1 calc R
C11E C -0.1213(6) 1.0202(4) 0.05235(15) 0.0764(14) Uani 1 1 d .
H11E H -0.1471 1.0306 0.0238 0.092 Uiso 1 1 calc R
C14F C 0.3909(6) 0.8936(3) 0.38613(15) 0.0729(13) Uani 1 1 d .
H14F H 0.3837 0.9022 0.3569 0.087 Uiso 1 1 calc R
C7F C 0.5924(7) 0.5714(4) 0.45603(19) 0.0970(19) Uani 1 1 d .
H7F H 0.6026 0.5643 0.4853 0.116 Uiso 1 1 calc R
C4A C 0.1282(6) 1.0261(3) 0.30808(16) 0.0740(13) Uani 1 1 d .
H4A H 0.0791 1.0411 0.3328 0.089 Uiso 1 1 calc R
C13E C -0.0880(6) 1.0713(3) 0.12354(16) 0.0808(14) Uani 1 1 d .
H13E H -0.0908 1.1170 0.1425 0.097 Uiso 1 1 calc R
C3A C 0.1859(6) 1.0881(3) 0.28252(17) 0.0780(14) Uani 1 1 d .
H3A H 0.1780 1.1460 0.2896 0.094 Uiso 1 1 calc R
C6F C 0.6275(8) 0.5061(5) 0.4312(2) 0.109(2) Uani 1 1 d .
H6F H 0.6632 0.4543 0.4432 0.131 Uiso 1 1 calc R
C10F C 0.4517(7) 0.8007(4) 0.44765(14) 0.0819(16) Uani 1 1 d .
C5E C 0.0578(9) 0.6201(4) 0.07839(18) 0.115(2) Uani 1 1 d .
H5E H 0.0833 0.5645 0.0875 0.138 Uiso 1 1 calc R
C12E C -0.1282(6) 1.0850(4) 0.07985(17) 0.0855(16) Uani 1 1 d .
H12E H -0.1596 1.1395 0.0703 0.103 Uiso 1 1 calc R
C9F C 0.5031(7) 0.7209(4) 0.46419(15) 0.0890(17) Uani 1 1 d .
H9F H 0.5131 0.7140 0.4935 0.107 Uiso 1 1 calc R
C4E C 0.0541(6) 0.6843(3) 0.10695(15) 0.0816(15) Uani 1 1 d .
H4E H 0.0792 0.6724 0.1354 0.098 Uiso 1 1 calc R
C5F C 0.6113(7) 0.5145(4) 0.38673(19) 0.1013(18) Uani 1 1 d .
H5F H 0.6363 0.4681 0.3697 0.122 Uiso 1 1 calc R
C13F C 0.3579(7) 0.9597(4) 0.41180(18) 0.1030(19) Uani 1 1 d .
H13F H 0.3278 1.0129 0.4002 0.124 Uiso 1 1 calc R
C7E C -0.0186(9) 0.7160(5) 0.02151(17) 0.118(2) Uani 1 1 d .
H7E H -0.0448 0.7255 -0.0072 0.142 Uiso 1 1 calc R
C11F C 0.4143(9) 0.8722(5) 0.47300(19) 0.119(2) Uani 1 1 d .
H11F H 0.4216 0.8660 0.5023 0.142 Uiso 1 1 calc R
C12F C 0.3688(9) 0.9487(5) 0.4565(2) 0.120(2) Uani 1 1 d .
H12F H 0.3446 0.9942 0.4742 0.145 Uiso 1 1 calc R
C6E C 0.0232(10) 0.6363(5) 0.0346(2) 0.138(3) Uani 1 1 d .
H6E H 0.0294 0.5919 0.0150 0.165 Uiso 1 1 calc R

loop_
_atom_site_aniso_label
_atom_site_aniso_U_11
_atom_site_aniso_U_22
_atom_site_aniso_U_33
_atom_site_aniso_U_23
_atom_site_aniso_U_13
_atom_site_aniso_U_12
O1H 0.0579(19) 0.167(4) 0.0521(19) -0.011(2) 0.0094(15) -0.013(2)
O1G 0.059(2) 0.265(6) 0.058(2) -0.015(3) 0.0075(17) -0.023(3)
C1H 0.100(4) 0.096(4) 0.069(3) 0.011(3) -0.017(3) -0.007(3)
C1G 0.115(5) 0.156(7) 0.120(6) 0.025(5) -0.028(4) -0.030(5)
C2H 0.178(7) 0.111(6) 0.100(5) -0.023(4) 0.017(5) -0.019(5)
C2G 0.45(2) 0.369(19) 0.135(8) -0.113(10) 0.094(10) -0.247(16)
Ni1 0.0434(3) 0.0473(3) 0.0352(2) 0.0027(2) 0.00177(17) -0.0015(2)
N1B 0.0498(19) 0.053(2) 0.0492(19) 0.0032(17) 0.0010(15) 0.0001(16)
O1C 0.0512(17) 0.071(2) 0.0439(18) 0.0049(16) 0.0037(15) -0.0028(15)
O1D 0.0464(15) 0.066(2) 0.0437(16) 0.0032(15) 0.0018(14) -0.0037(14)
O1E 0.0491(15) 0.0654(19) 0.0353(14) 0.0033(13) 0.0007(11) 0.0001(13)
O1F 0.0469(15) 0.0633(19) 0.0395(14) 0.0048(13) -0.0039(11) -0.0007(13)
N1A 0.0530(19) 0.049(2) 0.0440(19) 0.0034(16) 0.0008(15) -0.0035(16)
O2E 0.0513(17) 0.121(3) 0.0421(16) 0.0191(16) 0.0031(13) 0.0058(17)
O2F 0.0491(16) 0.114(3) 0.0449(16) 0.0159(16) 0.0005(13) -0.0013(16)
C1F 0.053(2) 0.052(3) 0.039(2) 0.0073(18) -0.0017(18) -0.004(2)
C1E 0.053(2) 0.049(3) 0.038(2) 0.0026(18) -0.0004(18) -0.0031(19)
C15E 0.048(2) 0.064(3) 0.040(2) 0.011(2) -0.0036(17) -0.008(2)
C2E 0.051(2) 0.056(3) 0.038(2) 0.004(2) -0.0010(17) -0.005(2)
C3F 0.054(2) 0.075(3) 0.046(2) 0.019(2) -0.0095(19) -0.013(2)
C2F 0.050(2) 0.069(3) 0.037(2) 0.004(2) -0.0050(17) -0.014(2)
C3E 0.075(3) 0.061(3) 0.046(2) 0.003(2) 0.001(2) -0.004(2)
C2A 0.110(4) 0.043(3) 0.084(4) 0.012(3) 0.006(3) -0.006(3)
C15F 0.066(3) 0.077(4) 0.044(2) 0.004(2) -0.005(2) -0.014(2)
C5A 0.068(3) 0.054(3) 0.053(3) 0.001(2) 0.003(2) 0.001(2)
C4B 0.090(4) 0.044(3) 0.092(4) 0.013(3) 0.005(3) -0.002(3)
C1A 0.073(3) 0.055(3) 0.059(3) 0.003(2) 0.004(2) -0.003(2)
C8F 0.075(3) 0.092(4) 0.055(3) 0.018(3) -0.011(2) -0.016(3)
C10E 0.065(3) 0.069(3) 0.049(3) 0.015(2) -0.008(2) -0.012(2)
C1B 0.073(3) 0.054(3) 0.058(3) -0.005(2) 0.008(2) 0.006(2)
C5B 0.074(3) 0.048(3) 0.060(3) 0.011(2) 0.004(2) 0.001(2)
C4F 0.085(3) 0.078(4) 0.062(3) 0.013(3) -0.003(2) 0.009(3)
C3B 0.095(4) 0.056(4) 0.093(4) -0.012(3) -0.006(3) 0.016(3)
C8E 0.107(4) 0.080(4) 0.042(3) -0.007(3) 0.002(2) -0.017(3)
C2B 0.090(4) 0.065(4) 0.071(3) -0.015(3) 0.005(3) 0.015(3)
C14E 0.073(3) 0.067(3) 0.053(3) 0.008(2) 0.005(2) 0.000(2)
C9E 0.101(4) 0.092(4) 0.044(3) 0.011(3) -0.008(2) -0.019(3)
C11E 0.081(3) 0.090(4) 0.056(3) 0.025(3) -0.013(2) -0.009(3)
C14F 0.083(3) 0.078(4) 0.056(3) -0.008(3) -0.004(2) -0.009(3)
C7F 0.104(4) 0.107(5) 0.076(4) 0.047(4) -0.029(3) -0.013(4)
C4A 0.091(4) 0.055(4) 0.076(3) -0.012(3) 0.006(3) 0.009(3)
C13E 0.108(4) 0.059(4) 0.075(4) 0.005(3) 0.003(3) 0.004(3)
C3A 0.094(4) 0.050(3) 0.088(4) -0.006(3) -0.014(3) 0.017(3)
C6F 0.110(5) 0.102(6) 0.113(6) 0.048(4) -0.020(4) 0.003(4)
C10F 0.106(4) 0.097(4) 0.042(3) -0.007(3) -0.006(3) -0.024(3)
C5E 0.200(7) 0.063(4) 0.082(4) -0.007(3) 0.023(4) 0.011(4)
C12E 0.094(4) 0.075(4) 0.085(4) 0.030(3) -0.010(3) 0.001(3)
C9F 0.110(4) 0.111(5) 0.044(3) 0.019(3) -0.015(3) -0.024(4)
C4E 0.124(4) 0.061(4) 0.060(3) -0.009(3) 0.011(3) 0.004(3)
C5F 0.115(5) 0.093(5) 0.096(4) 0.029(4) 0.004(4) 0.018(4)
C13F 0.135(5) 0.085(4) 0.087(4) -0.020(4) -0.009(4) -0.006(4)
C7E 0.206(7) 0.098(5) 0.050(3) -0.011(4) 0.005(4) -0.019(5)
C11F 0.176(7) 0.118(6) 0.060(4) -0.027(4) -0.006(4) -0.008(5)
C12F 0.173(7) 0.104(6) 0.084(5) -0.045(4) -0.002(4) 0.002(5)
C6E 0.255(9) 0.091(6) 0.069(4) -0.028(4) 0.027(5) 0.003(6)

loop_
_atom_type_symbol
_atom_type_description
_atom_type_scat_dispersion_real
_atom_type_scat_dispersion_imag
_atom_type_scat_source
C C 0.0033 0.0016 'International Tables Vol C Tables 4.2.6.8 and 6.1.1.4'
H H 0.0000 0.0000 'International Tables Vol C Tables 4.2.6.8 and 6.1.1.4'
N N 0.0061 0.0033 'International Tables Vol C Tables 4.2.6.8 and 6.1.1.4'
O O 0.0106 0.0060 'International Tables Vol C Tables 4.2.6.8 and 6.1.1.4'
Ni Ni 0.3393 1.1124 'International Tables Vol C Tables 4.2.6.8 and 6.1.1.4'

loop_
_geom_angle_atom_site_label_1
_geom_angle_atom_site_label_2
_geom_angle_atom_site_label_3
_geom_angle
O1H C1H C2H 114.1(5)
C2G C1G O1G 115.0(8)
O1D Ni1 O1C 178.64(13)
O1D Ni1 O1F 85.90(11)
O1C Ni1 O1F 92.97(11)
O1D Ni1 O1E 93.47(11)
O1C Ni1 O1E 87.67(11)
O1F Ni1 O1E 178.86(10)
O1D Ni1 N1A 92.42(12)
O1C Ni1 N1A 88.34(12)
O1F Ni1 N1A 90.00(11)
O1E Ni1 N1A 89.08(11)
O1D Ni1 N1B 88.32(12)
O1C Ni1 N1B 90.93(12)
O1F Ni1 N1B 90.85(11)
O1E Ni1 N1B 90.08(11)
N1A Ni1 N1B 178.91(13)
C1B N1B C5B 117.1(4)
C1B N1B Ni1 121.4(3)
C5B N1B Ni1 121.5(3)
C1E O1E Ni1 127.4(2)
C1F O1F Ni1 129.0(2)
C1A N1A C5A 116.3(4)
C1A N1A Ni1 122.3(3)
C5A N1A Ni1 121.4(3)
O1F C1F O2F 124.9(3)
O1F C1F C2F 117.4(3)
O2F C1F C2F 117.7(3)
O1E C1E O2E 125.3(3)
O1E C1E C2E 118.3(3)
O2E C1E C2E 116.4(3)
C2E C15E C14E 122.9(4)
C2E C15E C10E 119.8(4)
C14E C15E C10E 117.3(4)
C15E C2E C3E 120.5(4)
C15E C2E C1E 119.7(4)
C3E C2E C1E 119.7(4)
C2F C3F C4F 122.8(4)
C2F C3F C8F 119.2(5)
C4F C3F C8F 118.0(4)
C3F C2F C15F 121.1(4)
C3F C2F C1F 120.5(4)
C15F C2F C1F 118.4(4)
C2E C3E C4E 122.8(4)
C2E C3E C8E 119.7(4)
C4E C3E C8E 117.5(4)
C3A C2A C1A 119.3(5)
C2F C15F C14F 123.1(4)
C2F C15F C10F 119.3(5)
C14F C15F C10F 117.6(5)
N1A C5A C4A 123.5(4)
C3B C4B C5B 119.7(5)
N1A C1A C2A 123.1(4)
C9F C8F C7F 122.4(5)
C9F C8F C3F 119.3(5)
C7F C8F C3F 118.2(5)
C9E C10E C11E 122.5(4)
C9E C10E C15E 118.9(4)
C11E C10E C15E 118.6(4)
N1B C1B C2B 123.5(4)
N1B C5B C4B 122.5(4)
C5F C4F C3F 120.8(5)
C4B C3B C2B 118.2(5)
C9E C8E C7E 122.9(5)
C9E C8E C3E 118.4(4)
C7E C8E C3E 118.7(5)
C1B C2B C3B 118.9(5)
C13E C14E C15E 121.9(4)
C10E C9E C8E 122.7(4)
C12E C11E C10E 122.0(5)
C13F C14F C15F 121.9(5)
C6F C7F C8F 121.5(6)
C3A C4A C5A 119.0(5)
C14E C13E C12E 120.0(5)
C2A C3A C4A 118.8(5)
C7F C6F C5F 120.7(6)
C9F C10F C11F 123.7(5)
C9F C10F C15F 118.4(5)
C11F C10F C15F 118.0(5)
C4E C5E C6E 120.7(6)
C11E C12E C13E 120.3(5)
C8F C9F C10F 122.7(5)
C5E C4E C3E 121.5(5)
C4F C5F C6F 120.7(6)
C14F C13F C12F 120.3(6)
C6E C7E C8E 121.8(5)
C12F C11F C10F 122.8(6)
C11F C12F C13F 119.5(6)
C7E C6E C5E 119.8(5)

loop_
_geom_bond_atom_site_label_1
_geom_bond_atom_site_label_2
_geom_bond_distance
O1H C1H 1.400(5)
O1G C1G 1.380(7)
C1H C2H 1.439(7)
C1G C2G 1.304(10)
Ni1 O1D 2.063(3)
Ni1 O1C 2.064(3)
Ni1 O1F 2.072(2)
Ni1 O1E 2.079(2)
Ni1 N1A 2.105(3)
Ni1 N1B 2.113(3)
N1B C1B 1.324(5)
N1B C5B 1.349(5)
O1E C1E 1.253(4)
O1F C1F 1.253(4)
N1A C1A 1.335(5)
N1A C5A 1.338(5)
O2E C1E 1.256(4)
O2F C1F 1.255(4)
C1F C2F 1.512(5)
C1E C2E 1.514(5)
C15E C2E 1.395(5)
C15E C14E 1.424(6)
C15E C10E 1.436(5)
C2E C3E 1.393(5)
C3F C2F 1.403(6)
C3F C4F 1.421(6)
C3F C8F 1.430(6)
C2F C15F 1.403(6)
C3E C4E 1.418(6)
C3E C8E 1.443(6)
C2A C3A 1.357(6)
C2A C1A 1.380(6)
C15F C14F 1.426(6)
C15F C10F 1.437(6)
C5A C4A 1.376(6)
C4B C3B 1.364(6)
C4B C5B 1.365(6)
C8F C9F 1.373(7)
C8F C7F 1.425(7)
C10E C9E 1.372(6)
C10E C11E 1.419(6)
C1B C2B 1.366(6)
C4F C5F 1.351(6)
C3B C2B 1.377(6)
C8E C9E 1.388(6)
C8E C7E 1.410(7)
C14E C13E 1.356(6)
C11E C12E 1.333(6)
C14F C13F 1.346(6)
C7F C6F 1.325(8)
C4A C3A 1.360(6)
C13E C12E 1.416(6)
C6F C5F 1.408(8)
C10F C9F 1.400(7)
C10F C11F 1.414(8)
C5E C4E 1.347(6)
C5E C6E 1.419(8)
C13F C12F 1.421(8)
C7E C6E 1.342(8)
C11F C12F 1.341(8)
